data_2021640
loop_
_publ_author_name
'Qiao, Liang'
'Chen, Xiao-Gang'
'Gao, Ji-Xing'
'Ai, Yong'

_publ_section_title
;
 Three new quinuclidine-based structures: second harmonic generation
 response for 1,2-bis(1-azoniabicyclo[2.2.2]octan-3-ylidene)hydrazine
 dichloride
;
_journal_coeditor_code QS3081
_journal_issue 6
_journal_name_full 'Acta Crystallographica Section C'
_journal_page_first
;
;
_journal_paper_doi 10.1107/S2053229619005898
_journal_volume 75
_journal_year 2019
_chemical_formula_iupac 'C7 H13 N3, H2 O'
_chemical_formula_moiety 'C7 H13 N3, H2 O'
_chemical_formula_sum 'C7 H15 N3 O'
_chemical_formula_weight 157.22
_chemical_name_systematic
;
(1-Azabicyclo[2.2.2]oct-3-ylidene)hydrazine monohydrate
;
_space_group_crystal_system monoclinic
_space_group_IT_number 14
_space_group_name_Hall '-P 2ybc'
_space_group_name_H-M_alt 'P 1 21/c 1'
_symmetry_space_group_name_Hall '-P 2ybc'
_symmetry_space_group_name_H-M 'P 1 21/c 1'
_atom_sites_solution_hydrogens mixed
_audit_creation_method SHELXL-2014/7
_cell_angle_alpha 90
_cell_angle_beta 95.724(5)
_cell_angle_gamma 90
_cell_formula_units_Z 4
_cell_length_a 11.2687(6)
_cell_length_b 8.3690(5)
_cell_length_c 8.9974(5)
_cell_measurement_reflns_used 3399
_cell_measurement_temperature 200(2)
_cell_measurement_theta_max 30.3430
_cell_measurement_theta_min 3.0150
_cell_volume 844.29(8)
_computing_cell_refinement
;
CrysAlis PRO (Rigaku OD, 2018)
;
_computing_data_collection
;
CrysAlis PRO (Rigaku OD, 2018)
;
_computing_data_reduction
;
CrysAlis PRO (Rigaku OD, 2018)
;
_computing_molecular_graphics
;
DIAMOND (Brandenburg & Putz, 2000)
;
_computing_publication_material
;
SHELXL2014 (Sheldrick, 2015b)
;
_computing_structure_refinement
;
SHELXL2014 (Sheldrick, 2015b)
;
_computing_structure_solution
;
SHELXT (Sheldrick, 2015a)
;
_diffrn_ambient_temperature 200(2)
_diffrn_measured_fraction_theta_full 0.999
_diffrn_measured_fraction_theta_max 0.792
_diffrn_measurement_device_type 'XtaLAB Synergy R, DW system, HyPix'
_diffrn_measurement_method '\w scans'
_diffrn_radiation_type MoK\a
_diffrn_radiation_wavelength 0.71073
_diffrn_reflns_av_R_equivalents 0.0265
_diffrn_reflns_av_unetI/netI 0.0266
_diffrn_reflns_limit_h_max 12
_diffrn_reflns_limit_h_min -16
_diffrn_reflns_limit_k_max 9
_diffrn_reflns_limit_k_min -12
_diffrn_reflns_limit_l_max 11
_diffrn_reflns_limit_l_min -12
_diffrn_reflns_number 8118
_diffrn_reflns_theta_full 25.242
_diffrn_reflns_theta_max 30.705
_diffrn_reflns_theta_min 3.037
_diffrn_source 'Rotating-anode X-ray tube'
_diffrn_standards_decay_% 0
_diffrn_standards_interval_count 0
_diffrn_standards_number 0
_exptl_absorpt_coefficient_mu 0.086
_exptl_absorpt_correction_T_max 0.983
_exptl_absorpt_correction_T_min 0.974
_exptl_absorpt_correction_type multi-scan
_exptl_absorpt_process_details
;
(North <i>et al.</i>,  1968)
;
_exptl_crystal_colour colorless
_exptl_crystal_density_diffrn 1.237
_exptl_crystal_description bar
_exptl_crystal_F_000 344
_exptl_crystal_size_max 0.38
_exptl_crystal_size_mid 0.26
_exptl_crystal_size_min 0.20
_refine_diff_density_max 0.274
_refine_diff_density_min -0.165
_refine_ls_extinction_coef 0.012(3)
_refine_ls_extinction_method
;
SHELXL2014 (Sheldrick, 2015b)
;
_refine_ls_goodness_of_fit_ref 1.045
_refine_ls_hydrogen_treatment mixed
_refine_ls_matrix_type full
_refine_ls_number_parameters 116
_refine_ls_number_reflns 2616
_refine_ls_number_restraints 0
_refine_ls_restrained_S_all 1.045
_refine_ls_R_factor_all 0.0537
_refine_ls_R_factor_gt 0.0394
_refine_ls_shift/su_max 0.000
_refine_ls_shift/su_mean 0.000
_refine_ls_structure_factor_coef Fsqd
_refine_ls_weighting_details 'w=1/[\s^2^(Fo^2^)+(0.0396P)^2^+0.2373P] where P=(Fo^2^+2Fc^2^)/3'
_refine_ls_weighting_scheme calc
_refine_ls_wR_factor_gt 0.0915
_refine_ls_wR_factor_ref 0.0971
_reflns_number_gt 1640
_reflns_number_total 2616
_reflns_threshold_expression 'I > 2\s(I)'
_cod_data_source_file qs3081sup1.cif
_cod_data_source_block P21C
_cod_database_code 2021640
_shelx_space_group_comment
;
The symmetry employed for this shelxl refinement is uniquely defined
by the following loop, which should always be used as a source of
symmetry information in preference to the above space-group names.
They are only intended as comments.
;
_shelx_estimated_absorpt_t_min 0.330
_shelx_estimated_absorpt_t_max 0.624

loop_
_space_group_symop_operation_xyz
'x, y, z'
'-x, y+1/2, -z+1/2'
'-x, -y, -z'
'x, -y-1/2, z-1/2'

loop_
_atom_site_type_symbol
_atom_site_label
_atom_site_fract_x
_atom_site_fract_y
_atom_site_fract_z
_atom_site_U_iso_or_equiv
_atom_site_adp_type
_atom_site_calc_flag
_atom_site_occupancy
H H2 0.5044(16) 0.275(2) 0.345(2) 0.057(5) Uiso d 1
H H1 0.3994(16) 0.275(2) 0.4087(19) 0.048(5) Uiso d 1
H H3A 0.4201(14) 0.838(2) 0.3883(19) 0.040(4) Uiso d 1
H H3B 0.3984(13) 0.994(2) 0.3108(17) 0.040(4) Uiso d 1
C C7 0.24509(12) 0.36947(17) 0.18145(15) 0.0354(3) Uani d 1
H H7A 0.2078 0.2649 0.1747 0.042 Uiso calc 1
H H7B 0.3218 0.3610 0.1419 0.042 Uiso calc 1
C C6 0.14730(11) 0.43570(17) 0.39880(15) 0.0331(3) Uani d 1
H H6A 0.1599 0.4674 0.5029 0.040 Uiso calc 1
H H6B 0.1067 0.3334 0.3940 0.040 Uiso calc 1
C C4 0.16618(12) 0.48901(17) 0.08594(14) 0.0328(3) Uani d 1
H H4A 0.2082 0.5280 0.0042 0.039 Uiso calc 1
H H4B 0.0934 0.4370 0.0442 0.039 Uiso calc 1
C C5 0.06742(11) 0.56098(16) 0.31129(15) 0.0318(3) Uani d 1
H H5A -0.0061 0.5115 0.2686 0.038 Uiso calc 1
H H5B 0.0475 0.6460 0.3777 0.038 Uiso calc 1
C C3 0.13621(10) 0.62896(15) 0.18676(13) 0.0265(3) Uani d 1
H H3 0.0893 0.7108 0.1293 0.032 Uiso calc 1
C C2 0.25161(10) 0.69677(14) 0.25798(12) 0.0227(2) Uani d 1
C C1 0.32424(10) 0.57396(14) 0.34956(13) 0.0237(3) Uani d 1
H H1A 0.4022 0.5643 0.3135 0.028 Uiso calc 1
H H1B 0.3353 0.6081 0.4530 0.028 Uiso calc 1
N N3 0.39511(10) 0.88691(14) 0.30080(13) 0.0291(2) Uani d 1
N N1 0.26369(9) 0.41798(12) 0.33943(11) 0.0242(2) Uani d 1
O O1 0.46566(9) 0.22272(11) 0.40879(11) 0.0315(2) Uani d 1
N N2 0.28043(9) 0.84209(12) 0.23735(11) 0.0270(2) Uani d 1

loop_
_atom_site_aniso_label
_atom_site_aniso_U_11
_atom_site_aniso_U_22
_atom_site_aniso_U_33
_atom_site_aniso_U_12
_atom_site_aniso_U_13
_atom_site_aniso_U_23
C7 0.0380(7) 0.0352(8) 0.0314(7) 0.0067(5) -0.0044(5) -0.0114(5)
C6 0.0278(7) 0.0388(7) 0.0335(7) -0.0056(5) 0.0066(5) 0.0084(5)
C4 0.0320(7) 0.0428(8) 0.0225(6) -0.0009(5) -0.0029(5) -0.0042(5)
C5 0.0211(6) 0.0397(8) 0.0351(7) -0.0011(5) 0.0053(5) 0.0004(5)
C3 0.0213(6) 0.0317(7) 0.0256(6) 0.0030(4) -0.0018(4) 0.0030(5)
C2 0.0225(6) 0.0261(6) 0.0199(6) 0.0016(4) 0.0040(4) 0.0011(4)
C1 0.0208(6) 0.0246(6) 0.0249(6) -0.0024(4) -0.0011(4) 0.0020(4)
N3 0.0306(6) 0.0242(6) 0.0327(6) -0.0046(4) 0.0046(4) 0.0007(4)
N1 0.0227(5) 0.0245(5) 0.0247(5) -0.0021(4) -0.0007(4) 0.0002(4)
O1 0.0310(5) 0.0271(5) 0.0360(5) 0.0035(4) 0.0020(4) 0.0067(4)
N2 0.0279(5) 0.0275(6) 0.0260(5) 0.0010(4) 0.0045(4) 0.0026(4)

loop_
_atom_type_symbol
_atom_type_description
_atom_type_scat_dispersion_real
_atom_type_scat_dispersion_imag
_atom_type_scat_source
C C 0.0033 0.0016 'International Tables Vol C Tables 4.2.6.8 and 6.1.1.4'
H H 0.0000 0.0000 'International Tables Vol C Tables 4.2.6.8 and 6.1.1.4'
N N 0.0061 0.0033 'International Tables Vol C Tables 4.2.6.8 and 6.1.1.4'
O O 0.0106 0.0060 'International Tables Vol C Tables 4.2.6.8 and 6.1.1.4'

loop_
_geom_angle_atom_site_label_1
_geom_angle_atom_site_label_2
_geom_angle_atom_site_label_3
_geom_angle
N1 C7 C4 112.18(10)
N1 C7 H7A 109.2
C4 C7 H7A 109.2
N1 C7 H7B 109.2
C4 C7 H7B 109.2
H7A C7 H7B 107.9
N1 C6 C5 112.22(10)
N1 C6 H6A 109.2
C5 C6 H6A 109.2
N1 C6 H6B 109.2
C5 C6 H6B 109.2
H6A C6 H6B 107.9
C3 C4 C7 108.27(10)
C3 C4 H4A 110.0
C7 C4 H4A 110.0
C3 C4 H4B 110.0
C7 C4 H4B 110.0
H4A C4 H4B 108.4
C3 C5 C6 108.22(10)
C3 C5 H5A 110.1
C6 C5 H5A 110.1
C3 C5 H5B 110.1
C6 C5 H5B 110.1
H5A C5 H5B 108.4
C2 C3 C5 107.91(10)
C2 C3 C4 107.89(9)
C5 C3 C4 107.74(10)
C2 C3 H3 111.0
C5 C3 H3 111.0
C4 C3 H3 111.0
N2 C2 C3 121.30(11)
N2 C2 C1 126.65(11)
C3 C2 C1 112.05(10)
N1 C1 C2 110.36(9)
N1 C1 H1A 109.6
C2 C1 H1A 109.6
N1 C1 H1B 109.6
C2 C1 H1B 109.6
H1A C1 H1B 108.1
N2 N3 H3A 115.0(10)
N2 N3 H3B 109.4(10)
H3A N3 H3B 110.9(14)
C1 N1 C6 108.21(9)
C1 N1 C7 108.95(10)
C6 N1 C7 109.37(10)
H2 O1 H1 103.7(16)
C2 N2 N3 115.49(10)

loop_
_geom_bond_atom_site_label_1
_geom_bond_atom_site_label_2
_geom_bond_distance
C7 N1 1.4730(16)
C7 C4 1.5419(18)
C7 H7A 0.9700
C7 H7B 0.9700
C6 N1 1.4722(16)
C6 C5 1.5453(18)
C6 H6A 0.9700
C6 H6B 0.9700
C4 C3 1.5394(18)
C4 H4A 0.9700
C4 H4B 0.9700
C5 C3 1.5341(17)
C5 H5A 0.9700
C5 H5B 0.9700
C3 C2 1.5025(16)
C3 H3 0.9800
C2 N2 1.2771(16)
C2 C1 1.5068(16)
C1 N1 1.4716(15)
C1 H1A 0.9700
C1 H1B 0.9700
N3 N2 1.4106(15)
N3 H3A 0.908(17)
N3 H3B 0.898(17)
O1 H2 0.87(2)
O1 H1 0.864(18)

loop_
_geom_hbond_atom_site_label_D
_geom_hbond_atom_site_label_H
_geom_hbond_atom_site_label_A
_geom_hbond_site_symmetry_A
_geom_hbond_distance_DH
_geom_hbond_distance_HA
_geom_hbond_distance_DA
_geom_hbond_angle_DHA
O1 H1 N1 . 0.864(18) 1.994(19) 2.8207(13) 159.9(16)
O1 H2 N3 2_555 0.874(2) 2.042(2) 2.915(2) 176.05(2)
N3 H3A O1 3_666 0.908(17) 2.186(17) 3.0517(15) 159.3(14)
N3 H3B O1 1_565 0.898(17) 2.212(17) 3.0529(15) 155.6(13)

loop_
_geom_torsion_atom_site_label_1
_geom_torsion_atom_site_label_2
_geom_torsion_atom_site_label_3
_geom_torsion_atom_site_label_4
_geom_torsion
N1 C7 C4 C3 2.85(15)
N1 C6 C5 C3 0.10(15)
C6 C5 C3 C2 -56.98(13)
C6 C5 C3 C4 59.28(13)
C7 C4 C3 C2 55.23(13)
C7 C4 C3 C5 -61.04(13)
C5 C3 C2 N2 -123.94(12)
C4 C3 C2 N2 119.90(12)
C5 C3 C2 C1 56.93(13)
C4 C3 C2 C1 -59.23(12)
N2 C2 C1 N1 -176.92(11)
C3 C2 C1 N1 2.16(13)
C2 C1 N1 C6 -60.83(12)
C2 C1 N1 C7 58.00(12)
C5 C6 N1 C1 59.56(13)
C5 C6 N1 C7 -59.00(14)
C4 C7 N1 C1 -60.92(13)
C4 C7 N1 C6 57.18(14)
C3 C2 N2 N3 -175.16(10)
C1 C2 N2 N3 3.84(17)

_cod_database_fobs_code 2021640
